data_4322637
loop_
_publ_author_name
'Tuqiang Chen'
'Eileen N. Duesler'
'Robert T. Paine'
'Heinrich N\"oth'

_publ_section_title
;
 Formation of Cage Compounds Containing Boron, Phosphorus, and Transition
 Metal Atoms
;
_journal_name_full 'Inorganic Chemistry'
_journal_page_first 490
_journal_page_last 495
_journal_paper_doi 10.1021/ic970965s
_journal_volume 37
_journal_year 1998
_chemical_formula_sum 'C24 H58 B2 N2 P4 Pd'
_chemical_formula_weight 626.62
_chemical_name_systematic
; 
 ? 
;
_space_group_IT_number 15
_symmetry_cell_setting monoclinic
_symmetry_space_group_name_Hall '-C 2yc'
_symmetry_space_group_name_H-M 'C 1 2/c 1'
_atom_sites_solution_hydrogens geom
_atom_sites_solution_primary 'Patterson map interpretation'
_atom_sites_solution_secondary difmap
_audit_creation_method SHELXL
_cell_angle_alpha 90.00
_cell_angle_beta 107.72(1)
_cell_angle_gamma 90.00
_cell_formula_units_Z 4
_cell_length_a 20.212(4)
_cell_length_b 10.225(1)
_cell_length_c 17.406(2)
_cell_measurement_reflns_used 48
_cell_measurement_temperature 293(2)
_cell_measurement_theta_max 12.38
_cell_measurement_theta_min 2.25
_cell_volume 3426.6(9)
_computing_cell_refinement 'Siemens XSCANS, 1991'
_computing_data_collection 'Siemens XSCANS, 1991'
_computing_data_reduction 'Siemens XSCANS, 1991'
_computing_molecular_graphics 'Siemens SHELXTL-PC, 1990'
_computing_publication_material 'Siemens SHELXTL-PC, 1990'
_computing_structure_refinement 'Siemens SHELXTL-PC, 1990'
_computing_structure_solution 'Siemens SHELXTL-PC, 1990'
_diffrn_ambient_temperature 293(2)
_diffrn_measurement_device 'Siemens P4'
_diffrn_measurement_method \w
_diffrn_radiation_monochromator graphite
_diffrn_radiation_source 'normal-focus sealed tube'
_diffrn_radiation_type MoK\a
_diffrn_radiation_wavelength 0.71073
_diffrn_reflns_av_R_equivalents 0.0198
_diffrn_reflns_av_sigmaI/netI 0.0962
_diffrn_reflns_limit_h_max 24
_diffrn_reflns_limit_h_min -24
_diffrn_reflns_limit_k_max 12
_diffrn_reflns_limit_k_min -12
_diffrn_reflns_limit_l_max 20
_diffrn_reflns_limit_l_min -20
_diffrn_reflns_number 6188
_diffrn_reflns_theta_max 25.00
_diffrn_reflns_theta_min 2.12
_diffrn_standards_decay_% 8.73%
_diffrn_standards_interval_count 97
_diffrn_standards_number 3
_exptl_absorpt_coefficient_mu 0.743
_exptl_absorpt_correction_T_max 0.9133
_exptl_absorpt_correction_T_min 0.8242
_exptl_absorpt_correction_type 'Semi-empirical \y-scans'
_exptl_crystal_colour orange
_exptl_crystal_density_diffrn 1.215
_exptl_crystal_density_meas ?
_exptl_crystal_description 'irregular chip'
_exptl_crystal_F_000 1328
_exptl_crystal_size_max 0.41
_exptl_crystal_size_mid 0.20
_exptl_crystal_size_min 0.13
_refine_diff_density_max 0.710
_refine_diff_density_min -0.590
_refine_diff_density_rms 0.064
_refine_ls_extinction_method none
_refine_ls_goodness_of_fit_obs 1.050
_refine_ls_hydrogen_treatment constr
_refine_ls_matrix_type full
_refine_ls_number_parameters 150
_refine_ls_number_reflns 2063
_refine_ls_number_restraints 0
_refine_ls_restrained_S_obs 1.050
_refine_ls_R_factor_all 0.0702
_refine_ls_R_factor_obs 0.0405
_refine_ls_shift/esd_max 0.000
_refine_ls_shift/esd_mean 0.000
_refine_ls_structure_factor_coef F
_refine_ls_weighting_details w=1/[\s^2^(F)]
_refine_ls_weighting_scheme calc
_refine_ls_wR_factor_all 0.0301
_refine_ls_wR_factor_obs 0.0273
_reflns_number_observed 2063
_reflns_number_total 3021
_reflns_observed_criterion F>2sigma(F)
_cod_data_source_file ic970965s_2.cif
_cod_data_source_block rtp963
_cod_depositor_comments
;
The following automatic conversions were performed:

'_exptl_crystal_density_meas' value 'none' was changed to '?' - the
value is perceived as not measured.

Automatic conversion script
Id: cif_fix_values 3008 2015-01-20 13:52:24Z robertas 

The following automatic conversions were performed:

'_refine_ls_weighting_scheme' value 'calc w=1/[\s^2^(F)]' was changed
to 'calc'. New tag '_refine_ls_weighting_details' was created. The
value of the new tag was set to 'w=1/[\s^2^(F)]'.

Automatic conversion script
Id: cif_fix_values 3143 2015-03-26 13:38:13Z robertas 
;
_cod_original_cell_volume 3426.5(9)
_cod_database_code 4322637

loop_
_symmetry_equiv_pos_as_xyz
'x, y, z'
'-x, y, -z+1/2'
'x+1/2, y+1/2, z'
'-x+1/2, y+1/2, -z+1/2'
'-x, -y, -z'
'x, -y, z-1/2'
'-x+1/2, -y+1/2, -z'
'x+1/2, -y+1/2, z-1/2'

loop_
_atom_site_aniso_label
_atom_site_aniso_U_11
_atom_site_aniso_U_22
_atom_site_aniso_U_33
_atom_site_aniso_U_23
_atom_site_aniso_U_13
_atom_site_aniso_U_12
Pd 0.03951(4) 0.0371(4) 0.0269(3) 0.000 0.0165(2) 0.000
P1 0.0338(10) 0.0463(11) 0.0353(8) 0.0055(8) 0.0119(7) -0.0019(8)
P2 0.0463(11) 0.0458(11) 0.0302(8) -0.0038(8) 0.0196(8) -0.0074(9)
B 0.039(4) 0.030(4) 0.044(4) -0.002(3) 0.015(3) 0.004(3)
N 0.037(3) 0.050(3) 0.042(3) -0.003(2) 0.013(2) -0.007(3)
C1 0.034(4) 0.058(4) 0.065(4) -0.010(4) 0.016(3) -0.007(3)
C2 0.052(4) 0.091(5) 0.061(4) -0.003(4) 0.007(3) 0.007(4)
C3 0.084(5) 0.081(5) 0.107(6) -0.051(4) 0.026(5) -0.022(5)
C4 0.047(4) 0.079(5) 0.056(4) 0.012(4) 0.013(3) -0.022(4)
C5 0.079(5) 0.113(6) 0.086(5) -0.014(5) 0.054(4) -0.010(5)
C6 0.113(6) 0.097(6) 0.104(6) 0.044(5) 0.037(5) -0.018(5)
C7 0.047(4) 0.063(4) 0.043(3) -0.006(3) 0.017(3) -0.006(3)
C8 0.055(4) 0.088(6) 0.086(5) -0.003(4) 0.030(4) -0.013(4)
C9 0.063(4) 0.050(4) 0.040(3) -0.003(3) 0.030(3) 0.001(3)
C10 0.052(4) 0.092(6) 0.092(5) 0.015(4) 0.034(4) 0.009(4)
C11 0.069(4) 0.039(4) 0.050(4) -0.008(3) 0.027(3) -0.008(3)
C12 0.138(7) 0.050(4) 0.080(5) -0.029(4) 0.052(5) -0.018(5)

loop_
_atom_site_label
_atom_site_type_symbol
_atom_site_fract_x
_atom_site_fract_y
_atom_site_fract_z
_atom_site_U_iso_or_equiv
_atom_site_thermal_displace_type
_atom_site_occupancy
_atom_site_calc_flag
_atom_site_refinement_flags
_atom_site_disorder_group
Pd Pd 0.5000 0.50615(8) 0.7500 0.03307(21) Uani 1 d S .
P1 P 0.51955(8) 0.31714(16) 0.83771(8) 0.0382(6) Uani 1 d . .
P2 P 0.51676(8) 0.64076(15) 0.86234(8) 0.0390(6) Uani 1 d . .
B B 0.4411(3) 0.2741(6) 0.7466(3) 0.0371(24) Uani 1 d . .
N N 0.3754(2) 0.2273(4) 0.7454(2) 0.0428(18) Uani 1 d . .
C1 C 0.3192(3) 0.1954(6) 0.6712(3) 0.0521(26) Uani 1 d . .
H1A H 0.2791(3) 0.1682(6) 0.6857(3) 0.065 Uiso 1 d R .
C2 C 0.2950(3) 0.3124(6) 0.6174(3) 0.0703(29) Uani 1 d . .
H2A H 0.2822(3) 0.3809(6) 0.6479(3) 0.088 Uiso 1 d R .
H2B H 0.3336(3) 0.3405(6) 0.6004(3) 0.088 Uiso 1 d R .
H2C H 0.2564(3) 0.2924(6) 0.5710(3) 0.088 Uiso 1 d R .
C3 C 0.3375(3) 0.0832(6) 0.6246(4) 0.091(3) Uani 1 d . .
H3A H 0.3010(3) 0.0652(6) 0.5757(4) 0.114 Uiso 1 d R .
H3B H 0.3792(3) 0.1052(6) 0.6120(4) 0.114 Uiso 1 d R .
H3C H 0.3456(3) 0.0072(6) 0.6586(4) 0.114 Uiso 1 d R .
C4 C 0.3577(3) 0.2062(6) 0.8207(3) 0.0611(28) Uani 1 d . .
H4A H 0.3983(3) 0.2296(6) 0.8639(3) 0.076 Uiso 1 d R .
C5 C 0.2999(3) 0.2937(7) 0.8279(3) 0.086(3) Uani 1 d . .
H5A H 0.3122(3) 0.3829(7) 0.8220(3) 0.108 Uiso 1 d R .
H5B H 0.2587(3) 0.2715(7) 0.7851(3) 0.108 Uiso 1 d R .
H5C H 0.2914(3) 0.2830(7) 0.8789(3) 0.108 Uiso 1 d R .
C6 C 0.3424(3) 0.0640(6) 0.8342(4) 0.104(4) Uani 1 d . .
H6A H 0.3325(3) 0.0510(6) 0.8841(4) 0.130 Uiso 1 d R .
H6B H 0.3030(3) 0.0378(6) 0.7901(4) 0.130 Uiso 1 d R .
H6C H 0.3820(3) 0.0124(6) 0.8339(3) 0.130 Uiso 1 d R .
C7 C 0.5986(2) 0.6139(5) 0.9408(3) 0.0503(24) Uani 1 d . .
H7A H 0.6035(2) 0.5224(5) 0.9537(3) 0.063 Uiso 1 d R .
H7B H 0.5981(2) 0.6606(5) 0.9884(3) 0.063 Uiso 1 d R .
C8 C 0.6619(3) 0.6578(6) 0.9182(3) 0.074(3) Uani 1 d . .
H8A H 0.7024(3) 0.6424(6) 0.9609(3) 0.093 Uiso 1 d R .
H8B H 0.6629(3) 0.6101(6) 0.8710(3) 0.093 Uiso 1 d R .
H8C H 0.6574(3) 0.7495(6) 0.9061(3) 0.093 Uiso 1 d R .
C9 C 0.4523(2) 0.6070(5) 0.9135(3) 0.0479(24) Uani 1 d . .
H9A H 0.4645(2) 0.6537(5) 0.9638(3) 0.060 Uiso 1 d R .
H9B H 0.4527(2) 0.5152(5) 0.9251(3) 0.060 Uiso 1 d R .
C10 C 0.3789(3) 0.6452(6) 0.8640(3) 0.076(3) Uani 1 d . .
H10A H 0.3461(3) 0.6262(6) 0.8925(3) 0.095 Uiso 1 d R .
H10B H 0.3784(3) 0.7372(6) 0.8531(3) 0.095 Uiso 1 d R .
H10C H 0.3665(3) 0.5976(6) 0.8141(3) 0.095 Uiso 1 d R .
C11 C 0.5136(3) 0.8196(5) 0.8525(3) 0.0506(26) Uani 1 d . .
H11A H 0.4695(3) 0.8433(5) 0.8153(3) 0.063 Uiso 1 d R .
H11B H 0.5489(3) 0.8472(5) 0.8296(3) 0.063 Uiso 1 d R .
C12 C 0.5233(3) 0.8984(5) 0.9289(3) 0.085(4) Uani 1 d . .
H12A H 0.5207(3) 0.9908(5) 0.9187(3) 0.106 Uiso 1 d R .
H12B H 0.4874(3) 0.8733(5) 0.9516(3) 0.106 Uiso 1 d R .
H12C H 0.5679(3) 0.8772(5) 0.9660(3) 0.106 Uiso 1 d R .

loop_
_atom_type_symbol
_atom_type_description
_atom_type_scat_dispersion_real
_atom_type_scat_dispersion_imag
_atom_type_scat_source
C C 0.0033 0.0016 'International Tables Vol C Tables 4.2.6.8 and 6.1.1.4'
H H 0.0000 0.0000 'International Tables Vol C Tables 4.2.6.8 and 6.1.1.4'
B B 0.0013 0.0007 'International Tables Vol C Tables 4.2.6.8 and 6.1.1.4'
N N 0.0061 0.0033 'International Tables Vol C Tables 4.2.6.8 and 6.1.1.4'
P P 0.1023 0.0942 'International Tables Vol C Tables 4.2.6.8 and 6.1.1.4'
Pd Pd -0.9988 1.0072 'International Tables Vol C Tables 4.2.6.8 and 6.1.1.4'

loop_
_geom_angle_atom_site_label_1
_geom_angle_atom_site_label_2
_geom_angle_atom_site_label_3
_geom_angle
_geom_angle_site_symmetry_1
_geom_angle_site_symmetry_3
_geom_angle_publ_flag
P2 Pd P2 107.6(1) . 2_656 ?
P2 Pd P1 162.8(1) . 2_656 ?
P2 Pd P1 89.3(1) 2_656 2_656 ?
P2 Pd P1 89.3(1) . . ?
P2 Pd P1 162.8(1) 2_656 . ?
P1 Pd P1 74.0(1) 2_656 . ?
P2 Pd B 119.8(1) . . ?
P2 Pd B 124.1(1) 2_656 . ?
P1 Pd B 44.3(1) 2_656 . ?
P1 Pd B 44.3(1) . . ?
P2 Pd B 124.1(1) . 2_656 ?
P2 Pd B 119.8(1) 2_656 2_656 ?
P1 Pd B 44.3(1) 2_656 2_656 ?
P1 Pd B 44.3(1) . 2_656 ?
B Pd B 52.6(3) . 2_656 ?
B P1 B 75.3(3) . 2_656 ?
B P1 Pd 74.2(2) . . ?
B P1 Pd 74.2(2) 2_656 . ?
C9 P2 C7 103.1(2) . . ?
C9 P2 C11 103.0(3) . . ?
C7 P2 C11 102.6(2) . . ?
C9 P2 Pd 110.8(2) . . ?
C7 P2 Pd 114.1(2) . . ?
C11 P2 Pd 121.2(2) . . ?
N B P1 129.0(4) . . ?
N B P1 132.5(4) . 2_656 ?
P1 B P1 98.5(3) . 2_656 ?
N B Pd 136.2(4) . . ?
P1 B Pd 61.6(2) . . ?
P1 B Pd 61.6(2) 2_656 . ?
B N C1 124.1(5) . . ?
B N C4 121.3(4) . . ?
C1 N C4 114.6(4) . . ?
N C1 C2 112.7(4) . . ?
N C1 C3 112.9(4) . . ?
C2 C1 C3 110.8(5) . . ?
N C1 H1A 108.7(3) . . ?
C2 C1 H1A 104.6(3) . . ?
C3 C1 H1A 106.5(3) . . ?
C1 C2 H2A 109.2(3) . . ?
C1 C2 H2B 106.8(3) . . ?
H2A C2 H2B 109.5 . . ?
C1 C2 H2C 112.4(3) . . ?
H2A C2 H2C 109.5 . . ?
H2B C2 H2C 109.5 . . ?
C1 C3 H3A 112.0(3) . . ?
C1 C3 H3B 108.5(3) . . ?
H3A C3 H3B 109.5 . . ?
C1 C3 H3C 107.9(3) . . ?
H3A C3 H3C 109.5 . . ?
H3B C3 H3C 109.5 . . ?
N C4 C5 113.0(5) . . ?
N C4 C6 113.1(5) . . ?
C5 C4 C6 110.9(5) . . ?
N C4 H4A 106.1(2) . . ?
C5 C4 H4A 106.6(3) . . ?
C6 C4 H4A 106.5(3) . . ?
C4 C5 H5A 108.8(3) . . ?
C4 C5 H5B 107.8(3) . . ?
H5A C5 H5B 109.5 . . ?
C4 C5 H5C 111.8(3) . . ?
H5A C5 H5C 109.5 . . ?
H5B C5 H5C 109.5 . . ?
C4 C6 H6A 112.4(4) . . ?
C4 C6 H6B 107.5(3) . . ?
H6A C6 H6B 109.5 . . ?
C4 C6 H6C 108.5(4) . . ?
H6A C6 H6C 109.5 . . ?
H6B C6 H6C 109.5 . . ?
C8 C7 P2 114.1(3) . . ?
C8 C7 H7A 108.3(3) . . ?
P2 C7 H7A 109.2(2) . . ?
C8 C7 H7B 108.0(3) . . ?
P2 C7 H7B 109.0(2) . . ?
H7A C7 H7B 108.0 . . ?
C7 C8 H8A 112.0(2) . . ?
C7 C8 H8B 108.1(3) . . ?
H8A C8 H8B 109.5 . . ?
C7 C8 H8C 108.4(3) . . ?
H8A C8 H8C 109.5 . . ?
H8B C8 H8C 109.5 . . ?
C10 C9 P2 113.2(4) . . ?
C10 C9 H9A 109.0(3) . . ?
P2 C9 H9A 109.1(1) . . ?
C10 C9 H9B 108.4(3) . . ?
P2 C9 H9B 109.0(2) . . ?
H9A C9 H9B 108.1 . . ?
C9 C10 H10A 111.3(3) . . ?
C9 C10 H10B 108.3(3) . . ?
H10A C10 H10B 109.5 . . ?
C9 C10 H10C 108.9(3) . . ?
H10A C10 H10C 109.5 . . ?
H10B C10 H10C 109.5 . . ?
C12 C11 P2 117.1(4) . . ?
C12 C11 H11A 107.5(3) . . ?
P2 C11 H11A 108.3(1) . . ?
C12 C11 H11B 107.1(3) . . ?
P2 C11 H11B 108.9(2) . . ?
H11A C11 H11B 107.6 . . ?
C11 C12 H12A 112.1(3) . . ?
C11 C12 H12B 107.9(3) . . ?
H12A C12 H12B 109.5 . . ?
C11 C12 H12C 108.4(3) . . ?
H12A C12 H12C 109.5 . . ?
H12B C12 H12C 109.5 . . ?

loop_
_geom_bond_atom_site_label_1
_geom_bond_atom_site_label_2
_geom_bond_distance
_geom_bond_site_symmetry_2
_geom_bond_publ_flag
Pd P2 2.330(2) . ?
Pd P2 2.330(2) 2_656 ?
Pd P1 2.420(2) 2_656 ?
Pd P1 2.420(2) . ?
Pd B 2.647(6) . ?
Pd B 2.647(6) 2_656 ?
P1 B 1.921(6) . ?
P1 B 1.921(6) 2_656 ?
P2 C9 1.822(6) . ?
P2 C7 1.817(4) . ?
P2 C11 1.836(5) . ?
B N 1.406(8) . ?
B P1 1.921(6) 2_656 ?
N C1 1.474(6) . ?
N C4 1.475(8) . ?
C1 C2 1.506(8) . ?
C1 C3 1.514(9) . ?
C1 H1A 0.96 . ?
C2 H2A 0.96 . ?
C2 H2B 0.96 . ?
C2 H2C 0.96 . ?
C3 H3A 0.96 . ?
C3 H3B 0.96 . ?
C3 H3C 0.96 . ?
C4 C5 1.506(9) . ?
C4 C6 1.519(9) . ?
C4 H4A 0.96 . ?
C5 H5A 0.96 . ?
C5 H5B 0.96 . ?
C5 H5C 0.96 . ?
C6 H6A 0.96 . ?
C6 H6B 0.96 . ?
C6 H6C 0.96 . ?
C7 C8 1.516(8) . ?
C7 H7A 0.96 . ?
C7 H7B 0.96 . ?
C8 H8A 0.96 . ?
C8 H8B 0.96 . ?
C8 H8C 0.96 . ?
C9 C10 1.522(6) . ?
C9 H9A 0.96 . ?
C9 H9B 0.96 . ?
C10 H10A 0.96 . ?
C10 H10B 0.96 . ?
C10 H10C 0.96 . ?
C11 C12 1.516(7) . ?
C11 H11A 0.96 . ?
C11 H11B 0.96 . ?
C12 H12A 0.96 . ?
C12 H12B 0.96 . ?
C12 H12C 0.96 . ?
